data_7708283
loop_
_publ_author_name
'Schorpp, Marcel'
'Tamim, Razan'
'Krossing, Ingo'

_publ_section_title
;
 Oxidative Addition, Reduction and Reductive Coupling: The Versatile
 Reactivity of Subvalent Gallium Cations.
;
_journal_name_full 'Dalton Transactions'
_journal_paper_doi 10.1039/D1DT02682H
_journal_year 2021
_chemical_formula_moiety '	C16 Al F36 O4, C33 H43 Cl2 Ga N3, C6 H5 F'
_chemical_formula_sum 'C55 H48 Al Cl2 F37 Ga N3 O4'
_chemical_formula_weight 1685.56
_space_group_crystal_system monoclinic
_space_group_IT_number 14
_space_group_name_Hall '-P 2ybc'
_space_group_name_H-M_alt 'P 1 21/c 1'
_atom_sites_solution_hydrogens geom
_atom_sites_solution_primary direct
_audit_creation_method
;
FinalCif V86 by Daniel Kratzert, Freiburg 2021,
https://github.com/dkratzert/FinalCif
;
_audit_update_record
;
2021-09-03 deposited with the CCDC.	2021-09-08 downloaded from the CCDC.
;
_cell_angle_alpha 90
_cell_angle_beta 94.017(2)
_cell_angle_gamma 90
_cell_formula_units_Z 4
_cell_length_a 13.9157(8)
_cell_length_b 27.2818(16)
_cell_length_c 17.4384(10)
_cell_measurement_reflns_used 9753
_cell_measurement_temperature 101(2)
_cell_measurement_theta_max 27.1025
_cell_measurement_theta_min 2.458
_cell_volume 6604.1(7)
_computing_cell_refinement 'SAINT V8.38A'
_computing_data_collection 'Bruker BIS V6.2.14/2020-04-30'
_computing_data_reduction 'SAINT V8.38A'
_computing_molecular_graphics 'Olex2 (Dolomanov et al., 2009)'
_computing_publication_material 'ShelXle (Hu\"bschle 2011)'
_computing_structure_refinement 'SHELXL-2018/3 (Sheldrick, 2018)'
_computing_structure_solution 'SHELXT 2014/5 (Sheldrick, 2014)'
_diffrn_ambient_environment N~2~
_diffrn_ambient_temperature 101(2)
_diffrn_detector CPAD
_diffrn_detector_area_resol_mean 7.41
_diffrn_detector_type 'Bruker PHOTON III'
_diffrn_measured_fraction_theta_full 0.999
_diffrn_measured_fraction_theta_max 0.998
_diffrn_measurement_device 'three-circle diffractometer'
_diffrn_measurement_device_type 'Bruker D8 VENTURE dual wavelength Mo/Cu'
_diffrn_measurement_method '\w and \f scans'
_diffrn_measurement_specimen_support 'MiTeGen micromount'
_diffrn_radiation_monochromator 'mirror optics'
_diffrn_radiation_probe x-ray
_diffrn_radiation_type MoK\a
_diffrn_radiation_wavelength 0.71073
_diffrn_reflns_av_R_equivalents 0.0517
_diffrn_reflns_av_unetI/netI 0.0275
_diffrn_reflns_Laue_measured_fraction_full 0.999
_diffrn_reflns_Laue_measured_fraction_max 0.998
_diffrn_reflns_limit_h_max 17
_diffrn_reflns_limit_h_min -17
_diffrn_reflns_limit_k_max 34
_diffrn_reflns_limit_k_min -34
_diffrn_reflns_limit_l_max 22
_diffrn_reflns_limit_l_min -22
_diffrn_reflns_number 155659
_diffrn_reflns_point_group_measured_fraction_full 0.999
_diffrn_reflns_point_group_measured_fraction_max 0.998
_diffrn_reflns_theta_full 25.242
_diffrn_reflns_theta_max 27.158
_diffrn_reflns_theta_min 1.467
_diffrn_source 'microfocus sealed X-ray tube'
_diffrn_source_current 1.4
_diffrn_source_type 'Incoatec I\ms'
_diffrn_source_voltage 50.0
_exptl_absorpt_coefficient_mu 0.663
_exptl_absorpt_correction_T_max 0.7455
_exptl_absorpt_correction_T_min 0.7021
_exptl_absorpt_correction_type multi-scan
_exptl_absorpt_process_details
;
SADABS-2016/2 - Bruker AXS area detector scaling and absorption correction:
Krause, L., Herbst-Irmer, R., Sheldrick G.M. & Stalke D., J. Appl. Cryst. 48
(2015) 3-10
;
_exptl_crystal_colour yellow
_exptl_crystal_density_diffrn 1.695
_exptl_crystal_description block
_exptl_crystal_F_000 3368
_exptl_crystal_size_max 0.29
_exptl_crystal_size_mid 0.25
_exptl_crystal_size_min 0.24
_refine_diff_density_max 0.447
_refine_diff_density_min -0.561
_refine_diff_density_rms 0.047
_refine_ls_extinction_method none
_refine_ls_goodness_of_fit_ref 1.098
_refine_ls_hydrogen_treatment constr
_refine_ls_matrix_type full
_refine_ls_number_parameters 1338
_refine_ls_number_reflns 14626
_refine_ls_number_restraints 8216
_refine_ls_restrained_S_all 0.977
_refine_ls_R_factor_all 0.0371
_refine_ls_R_factor_gt 0.0332
_refine_ls_shift/su_max 0.002
_refine_ls_shift/su_mean 0.000
_refine_ls_structure_factor_coef Fsqd
_refine_ls_weighting_details 'w=1/[\s^2^(Fo^2^)+(0.0252P)^2^+4.6088P] where P=(Fo^2^+2Fc^2^)/3'
_refine_ls_weighting_scheme calc
_refine_ls_wR_factor_gt 0.0786
_refine_ls_wR_factor_ref 0.0804
_reflns_Friedel_coverage 0.000
_reflns_number_gt 13355
_reflns_number_total 14626
_reflns_threshold_expression 'I > 2\s(I)'
_cod_data_source_file d1dt02682h2.cif
_cod_data_source_block P21c_a
_cod_original_sg_symbol_H-M 'P 21/c'
_cod_database_code 7708283
_shelx_shelxl_version_number 2018/3
_shelx_space_group_comment
;
The symmetry employed for this shelxl refinement is uniquely defined
by the following loop, which should always be used as a source of
symmetry information in preference to the above space-group names.
They are only intended as comments.
;
_olex2_diffrn_ambient_temperature_device 'Oxford Cryostream 800'

loop_
_space_group_symop_operation_xyz
'x, y, z'
'-x, y+1/2, -z+1/2'
'-x, -y, -z'
'x, -y-1/2, z-1/2'

loop_
_atom_site_label
_atom_site_type_symbol
_atom_site_fract_x
_atom_site_fract_y
_atom_site_fract_z
_atom_site_U_iso_or_equiv
_atom_site_adp_type
_atom_site_occupancy
_atom_site_site_symmetry_order
_atom_site_calc_flag
_atom_site_refinement_flags_posn
_atom_site_refinement_flags_adp
_atom_site_refinement_flags_occupancy
_atom_site_disorder_assembly
_atom_site_disorder_group
Ga1 Ga 0.75927(2) 0.71248(2) 0.16514(2) 0.01949(5) Uani 1 1 d . . . . .
C1 C 0.78206(10) 0.63019(6) 0.26921(9) 0.0161(3) Uani 1 1 d . . . . .
N1 N 0.76772(9) 0.67847(5) 0.26755(7) 0.0155(2) Uani 1 1 d . . . . .
Al02 Al 0.25762(3) 0.62028(2) 0.41015(3) 0.01749(10) Uani 1 1 d D . . . .
C2 C 0.81224(11) 0.60698(6) 0.33757(9) 0.0186(3) Uani 1 1 d . . . . .
H2 H 0.821609 0.572495 0.339277 0.022 Uiso 1 1 calc R U . . .
N2 N 0.74247(9) 0.63556(5) 0.13673(7) 0.0181(3) Uani 1 1 d . . . . .
Cl2 Cl 0.9156(4) 0.7193(2) 0.1529(3) 0.0228(9) Uani 0.45(3) 1 d . U P A 1
Cl1 Cl 0.6778(4) 0.7459(3) 0.0718(3) 0.0248(8) Uani 0.45(3) 1 d . U P A 1
N3 N 0.73705(9) 0.77011(5) 0.24546(7) 0.0176(3) Uani 1 1 d . . . . .
C3 C 0.82836(12) 0.63520(6) 0.40314(9) 0.0213(3) Uani 1 1 d . . . . .
H3 H 0.850991 0.620216 0.450160 0.026 Uiso 1 1 calc R U . . .
C4 C 0.81154(12) 0.68544(6) 0.40040(9) 0.0214(3) Uani 1 1 d . . . . .
H4 H 0.820875 0.705012 0.445370 0.026 Uiso 1 1 calc R U . . .
C5 C 0.78079(11) 0.70626(6) 0.33037(9) 0.0179(3) Uani 1 1 d . . . . .
C9 C 0.75542(19) 0.79219(7) 0.38314(11) 0.0413(5) Uani 1 1 d . . . . .
H9A H 0.733869 0.824805 0.365778 0.062 Uiso 1 1 calc R U . . .
H9B H 0.820485 0.794491 0.408285 0.062 Uiso 1 1 calc R U . . .
H9C H 0.711295 0.779346 0.419661 0.062 Uiso 1 1 calc R U . . .
C8 C 0.75635(12) 0.75885(6) 0.31615(9) 0.0205(3) Uani 1 1 d . . . . .
C7 C 0.76421(12) 0.55153(6) 0.18967(10) 0.0227(3) Uani 1 1 d . . . . .
H7A H 0.745328 0.540679 0.137195 0.034 Uiso 1 1 calc R U . . .
H7B H 0.719341 0.538024 0.225055 0.034 Uiso 1 1 calc R U . . .
H7C H 0.829578 0.540012 0.204538 0.034 Uiso 1 1 calc R U . . .
C6 C 0.76175(11) 0.60615(6) 0.19305(9) 0.0177(3) Uani 1 1 d . . . . .
C1A C 0.70293(12) 0.81916(6) 0.22523(9) 0.0199(3) Uani 1 1 d . . . . .
C1B C 0.71950(12) 0.61699(6) 0.05962(9) 0.0196(3) Uani 1 1 d . . . . .
C2B C 0.62207(12) 0.61673(7) 0.03240(10) 0.0256(4) Uani 1 1 d . . . . .
C2A C 0.60420(13) 0.82872(6) 0.22604(10) 0.0238(3) Uani 1 1 d . . . . .
C3A C 0.57300(14) 0.87591(7) 0.20595(11) 0.0288(4) Uani 1 1 d . . . . .
H3A H 0.506457 0.883618 0.206251 0.035 Uiso 1 1 calc R U . . .
C4A C 0.63688(15) 0.91172(7) 0.18559(11) 0.0318(4) Uani 1 1 d . . . . .
H4A H 0.614244 0.943725 0.172636 0.038 Uiso 1 1 calc R U . . .
C3B C 0.60004(13) 0.59928(7) -0.04167(10) 0.0281(4) Uani 1 1 d . . . . .
H3B H 0.534708 0.598559 -0.061492 0.034 Uiso 1 1 calc R U . . .
Cl4 Cl 0.6532(10) 0.7387(2) 0.0765(3) 0.0400(12) Uani 0.55(3) 1 d . U P A 2
Cl3 Cl 0.9047(6) 0.7191(2) 0.1403(6) 0.0455(10) Uani 0.55(3) 1 d . U P A 2
C5A C 0.73367(14) 0.90080(6) 0.18418(10) 0.0280(4) Uani 1 1 d . . . . .
H5A H 0.776853 0.925472 0.169397 0.034 Uiso 1 1 calc R U . . .
C4B C 0.67109(13) 0.58294(6) -0.08722(9) 0.0249(3) Uani 1 1 d . . . . .
H4B H 0.654433 0.571087 -0.137633 0.030 Uiso 1 1 calc R U . . .
C6A C 0.76946(13) 0.85448(6) 0.20391(9) 0.0222(3) Uani 1 1 d . . . . .
C5B C 0.76628(12) 0.58398(6) -0.05899(9) 0.0214(3) Uani 1 1 d . . . . .
H5B H 0.814611 0.572705 -0.090590 0.026 Uiso 1 1 calc R U . . .
C7A C 0.53082(13) 0.79109(6) 0.24887(11) 0.0270(4) Uani 1 1 d . . . . .
H7AA H 0.565355 0.759316 0.258625 0.032 Uiso 1 1 calc R U . . .
C6B C 0.79333(12) 0.60115(6) 0.01477(9) 0.0189(3) Uani 1 1 d . . . . .
C8A C 0.45221(15) 0.78271(9) 0.18488(13) 0.0430(5) Uani 1 1 d . . . . .
H8AA H 0.415127 0.812952 0.175917 0.064 Uiso 1 1 calc R U . . .
H8AB H 0.409259 0.756476 0.199946 0.064 Uiso 1 1 calc R U . . .
H8AC H 0.481711 0.773298 0.137642 0.064 Uiso 1 1 calc R U . . .
C7B C 0.54203(14) 0.63046(9) 0.08362(11) 0.0407(5) Uani 1 1 d . . . . .
H7BA H 0.570710 0.651721 0.125975 0.049 Uiso 1 1 calc R U . . .
C9A C 0.4870(2) 0.80620(9) 0.32301(14) 0.0501(6) Uani 1 1 d . . . . .
H9AA H 0.453679 0.837653 0.315271 0.075 Uiso 1 1 calc R U . . .
H9AB H 0.538164 0.809487 0.364235 0.075 Uiso 1 1 calc R U . . .
H9AC H 0.440908 0.781179 0.337193 0.075 Uiso 1 1 calc R U . . .
C8B C 0.46049(15) 0.65938(10) 0.04069(13) 0.0467(6) Uani 1 1 d . . . . .
H8BA H 0.487674 0.687241 0.014082 0.070 Uiso 1 1 calc R U . . .
H8BB H 0.415906 0.671417 0.077488 0.070 Uiso 1 1 calc R U . . .
H8BC H 0.425798 0.637984 0.003047 0.070 Uiso 1 1 calc R U . . .
C10A C 0.87581(13) 0.84399(6) 0.20117(10) 0.0240(3) Uani 1 1 d . . . . .
H10A H 0.887389 0.809408 0.218427 0.029 Uiso 1 1 calc R U . . .
C9B C 0.50336(16) 0.58439(13) 0.12001(14) 0.0629(8) Uani 1 1 d . . . . .
H9BA H 0.478880 0.561816 0.079507 0.094 Uiso 1 1 calc R U . . .
H9BB H 0.451069 0.593245 0.152208 0.094 Uiso 1 1 calc R U . . .
H9BC H 0.555251 0.568453 0.151733 0.094 Uiso 1 1 calc R U . . .
C11A C 0.93771(15) 0.87759(8) 0.25526(12) 0.0362(4) Uani 1 1 d . . . . .
H11A H 1.005609 0.868250 0.254191 0.054 Uiso 1 1 calc R U . . .
H11B H 0.917541 0.874266 0.307736 0.054 Uiso 1 1 calc R U . . .
H11C H 0.929496 0.911683 0.238371 0.054 Uiso 1 1 calc R U . . .
C10B C 0.89939(11) 0.60162(6) 0.04276(9) 0.0202(3) Uani 1 1 d . . . . .
H10B H 0.904579 0.612893 0.097458 0.024 Uiso 1 1 calc R U . . .
C12A C 0.90637(15) 0.84839(7) 0.11887(11) 0.0331(4) Uani 1 1 d . . . . .
H12A H 0.865600 0.827172 0.084913 0.050 Uiso 1 1 calc R U . . .
H12B H 0.973818 0.838342 0.117336 0.050 Uiso 1 1 calc R U . . .
H12C H 0.899255 0.882469 0.101633 0.050 Uiso 1 1 calc R U . . .
C12B C 0.95637(13) 0.63726(7) -0.00446(10) 0.0275(4) Uani 1 1 d . . . . .
H12D H 0.953076 0.626528 -0.058210 0.041 Uiso 1 1 calc R U . . .
H12E H 1.023759 0.637883 0.016030 0.041 Uiso 1 1 calc R U . . .
H12F H 0.928753 0.670191 -0.001425 0.041 Uiso 1 1 calc R U . . .
C11B C 0.94268(14) 0.55006(7) 0.03979(11) 0.0302(4) Uani 1 1 d . . . . .
H11D H 0.940540 0.538827 -0.013681 0.045 Uiso 1 1 calc R U . . .
H11E H 0.905483 0.527551 0.069985 0.045 Uiso 1 1 calc R U . . .
H11F H 1.009693 0.550828 0.061171 0.045 Uiso 1 1 calc R U . . .
O1_2 O 0.2070(7) 0.6781(2) 0.4010(5) 0.0225(14) Uani 0.730(3) 1 d D U P B 1
C1_2 C 0.1725(3) 0.71804(17) 0.4364(2) 0.0243(9) Uani 0.730(3) 1 d D U P B 1
C2_2 C 0.1222(2) 0.75220(10) 0.37398(17) 0.0388(7) Uani 0.730(3) 1 d D U P B 1
F1_2 F 0.0373(3) 0.73424(14) 0.34829(19) 0.0540(9) Uani 0.730(3) 1 d D U P B 1
F2_2 F 0.1065(2) 0.79735(8) 0.40065(15) 0.0509(6) Uani 0.730(3) 1 d D U P B 1
F3_2 F 0.1744(3) 0.7567(2) 0.31470(18) 0.0514(10) Uani 0.730(3) 1 d D U P B 1
C3_2 C 0.2545(2) 0.74656(11) 0.48149(18) 0.0389(7) Uani 0.730(3) 1 d D U P B 1
F4_2 F 0.3129(3) 0.71655(18) 0.5209(3) 0.0485(10) Uani 0.730(3) 1 d D U P B 1
F5_2 F 0.3074(4) 0.7709(2) 0.4334(4) 0.0651(17) Uani 0.730(3) 1 d D U P B 1
F6_2 F 0.22211(17) 0.77903(9) 0.53101(15) 0.0515(6) Uani 0.730(3) 1 d D U P B 1
C4_2 C 0.09622(18) 0.70253(9) 0.49319(15) 0.0275(6) Uani 0.730(3) 1 d D U P B 1
F7_2 F 0.1381(2) 0.68554(16) 0.5585(2) 0.0362(7) Uani 0.730(3) 1 d D U P B 1
F8_2 F 0.0386(6) 0.7395(3) 0.5110(3) 0.0414(11) Uani 0.730(3) 1 d D U P B 1
F9_2 F 0.0405(6) 0.6673(2) 0.4630(6) 0.0358(14) Uani 0.730(3) 1 d D U P B 1
O1_3 O 0.20518(8) 0.59049(4) 0.48413(7) 0.0205(2) Uani 1 1 d D U . . .
C1_3 C 0.20927(11) 0.55109(6) 0.53112(9) 0.0206(3) Uani 1 1 d D U . . .
C2_3 C 0.29451(14) 0.55539(7) 0.59307(11) 0.0300(4) Uani 1 1 d D U . . .
F1_3 F 0.37750(8) 0.54297(5) 0.56505(7) 0.0374(3) Uani 1 1 d D U . . .
F2_3 F 0.28267(9) 0.52606(5) 0.65390(6) 0.0417(3) Uani 1 1 d D U . . .
F3_3 F 0.30349(9) 0.60095(4) 0.61926(7) 0.0416(3) Uani 1 1 d D U . . .
C3_3 C 0.11292(13) 0.54943(7) 0.57165(11) 0.0300(4) Uani 1 1 d D U . . .
F4_3 F 0.03858(7) 0.55866(4) 0.52221(7) 0.0375(3) Uani 1 1 d D U . . .
F5_3 F 0.11284(9) 0.58287(4) 0.62742(7) 0.0414(3) Uani 1 1 d D U . . .
F6_3 F 0.09746(9) 0.50554(4) 0.60357(8) 0.0426(3) Uani 1 1 d D U . . .
C4_3 C 0.21995(12) 0.50295(6) 0.48518(11) 0.0259(4) Uani 1 1 d D U . . .
F7_3 F 0.13765(8) 0.49138(4) 0.44536(7) 0.0383(3) Uani 1 1 d D U . . .
F8_3 F 0.24522(8) 0.46469(4) 0.53028(7) 0.0357(3) Uani 1 1 d D U . . .
F9_3 F 0.28646(8) 0.50792(4) 0.43471(6) 0.0303(2) Uani 1 1 d D U . . .
O1_4 O 0.2311(11) 0.5946(7) 0.3213(6) 0.025(2) Uani 0.548(3) 1 d D U P B 1
C1_4 C 0.1705(5) 0.5897(2) 0.2579(4) 0.0213(14) Uani 0.548(3) 1 d D U P B 1
C2_4 C 0.0644(2) 0.59539(14) 0.2778(2) 0.0246(7) Uani 0.548(3) 1 d D U P B 1
F1_4 F 0.04091(16) 0.64264(8) 0.28267(14) 0.0351(6) Uani 0.548(3) 1 d D U P B 1
F2_4 F 0.0022(7) 0.5762(3) 0.2237(5) 0.0363(13) Uani 0.548(3) 1 d D U P B 1
F3_4 F 0.0483(4) 0.57477(14) 0.3453(3) 0.0318(9) Uani 0.548(3) 1 d D U P B 1
C3_4 C 0.1857(4) 0.53721(18) 0.2263(3) 0.0357(11) Uani 0.548(3) 1 d D U P B 1
F4_4 F 0.2776(3) 0.52519(14) 0.2287(2) 0.0473(9) Uani 0.548(3) 1 d D U P B 1
F5_4 F 0.1419(2) 0.50422(8) 0.26960(16) 0.0482(7) Uani 0.548(3) 1 d D U P B 1
F6_4 F 0.1471(8) 0.5312(5) 0.1552(5) 0.047(2) Uani 0.548(3) 1 d D U P B 1
C4_4 C 0.1930(3) 0.6278(2) 0.1958(3) 0.0322(11) Uani 0.548(3) 1 d D U P B 1
F7_4 F 0.27266(16) 0.61434(12) 0.16146(13) 0.0522(8) Uani 0.548(3) 1 d D U P B 1
F8_4 F 0.1234(4) 0.6317(3) 0.1393(3) 0.0393(11) Uani 0.548(3) 1 d D U P B 1
F9_4 F 0.2079(2) 0.67076(12) 0.2252(2) 0.0410(8) Uani 0.548(3) 1 d D U P B 1
O1_5 O 0.3810(5) 0.6141(5) 0.4328(8) 0.0167(15) Uani 0.555(3) 1 d D U P B 1
C1_5 C 0.4731(6) 0.6178(2) 0.4111(4) 0.0209(12) Uani 0.555(3) 1 d D U P B 1
C2_5 C 0.5436(2) 0.61879(13) 0.4844(2) 0.0272(7) Uani 0.555(3) 1 d D U P B 1
F1_5 F 0.55384(15) 0.57457(9) 0.51492(14) 0.0339(6) Uani 0.555(3) 1 d D U P B 1
F2_5 F 0.6314(3) 0.63429(13) 0.4697(2) 0.0368(7) Uani 0.555(3) 1 d D U P B 1
F3_5 F 0.5108(7) 0.6493(3) 0.5364(4) 0.0408(17) Uani 0.555(3) 1 d D U P B 1
C3_5 C 0.4864(3) 0.66543(15) 0.3648(3) 0.0391(10) Uani 0.555(3) 1 d D U P B 1
F4_5 F 0.4109(5) 0.6728(2) 0.3153(5) 0.0532(17) Uani 0.555(3) 1 d D U P B 1
F5_5 F 0.4961(3) 0.70420(11) 0.4102(3) 0.0588(10) Uani 0.555(3) 1 d D U P B 1
F6_5 F 0.5649(5) 0.6652(4) 0.3244(4) 0.0534(19) Uani 0.555(3) 1 d D U P B 1
C4_5 C 0.4947(3) 0.57239(18) 0.3619(2) 0.0278(9) Uani 0.555(3) 1 d D U P B 1
F7_5 F 0.44990(15) 0.57590(12) 0.29255(12) 0.0487(8) Uani 0.555(3) 1 d D U P B 1
F8_5 F 0.5899(5) 0.5667(4) 0.3528(4) 0.0351(13) Uani 0.555(3) 1 d D U P B 1
F9_5 F 0.4656(3) 0.53169(13) 0.3939(2) 0.0364(8) Uani 0.555(3) 1 d D U P B 1
F1_6 F 0.42975(16) 0.95226(9) 0.31402(12) 0.1057(8) Uani 1 1 d D U . . .
C1_6 C 0.35797(19) 0.94412(10) 0.35956(14) 0.0534(6) Uani 1 1 d D U . . .
C2_6 C 0.2814(3) 0.91576(10) 0.33481(16) 0.0651(8) Uani 1 1 d D U . . .
H2_6 H 0.278149 0.900939 0.285397 0.078 Uiso 1 1 calc R U . . .
C3_6 C 0.2086(3) 0.90921(12) 0.3837(2) 0.0793(9) Uani 1 1 d D U . . .
H3_6 H 0.154180 0.889842 0.367542 0.095 Uiso 1 1 calc R U . . .
C4_6 C 0.2139(2) 0.92999(12) 0.45414(18) 0.0681(8) Uani 1 1 d D U . . .
H4_6 H 0.163496 0.924780 0.487292 0.082 Uiso 1 1 calc R U . . .
C5_6 C 0.2896(2) 0.95795(9) 0.47775(14) 0.0520(6) Uani 1 1 d D U . . .
H5_6 H 0.292225 0.972444 0.527391 0.062 Uiso 1 1 calc R U . . .
C6_6 C 0.36328(18) 0.96581(9) 0.43106(15) 0.0504(6) Uani 1 1 d D U . . .
H6_6 H 0.416750 0.985739 0.447598 0.060 Uiso 1 1 calc R U . . .
O1_7 O 0.2370(13) 0.5896(8) 0.3228(7) 0.021(2) Uani 0.452(3) 1 d D U P B 2
C1_7 C 0.1758(6) 0.5823(3) 0.2596(6) 0.0248(18) Uani 0.452(3) 1 d D U P B 2
C2_7 C 0.1625(6) 0.6308(3) 0.2142(4) 0.066(2) Uani 0.452(3) 1 d D U P B 2
F1_7 F 0.2473(5) 0.65458(19) 0.2126(3) 0.095(2) Uani 0.452(3) 1 d D U P B 2
F2_7 F 0.1272(7) 0.6217(4) 0.1422(5) 0.071(3) Uani 0.452(3) 1 d D U P B 2
F3_7 F 0.1007(5) 0.66068(16) 0.2458(3) 0.115(3) Uani 0.452(3) 1 d D U P B 2
C3_7 C 0.0756(3) 0.5636(3) 0.2831(3) 0.0519(14) Uani 0.452(3) 1 d D U P B 2
F4_7 F 0.0789(3) 0.51702(16) 0.30092(18) 0.0652(12) Uani 0.452(3) 1 d D U P B 2
F5_7 F 0.0499(5) 0.5901(3) 0.3419(4) 0.084(3) Uani 0.452(3) 1 d D U P B 2
F6_7 F 0.0062(10) 0.5689(5) 0.2266(7) 0.067(3) Uani 0.452(3) 1 d D U P B 2
C4_7 C 0.2189(4) 0.5432(2) 0.2089(3) 0.0299(12) Uani 0.452(3) 1 d D U P B 2
F7_7 F 0.2548(4) 0.50671(14) 0.2498(3) 0.0465(11) Uani 0.452(3) 1 d D U P B 2
F8_7 F 0.1557(9) 0.5247(6) 0.1546(5) 0.0344(16) Uani 0.452(3) 1 d D U P B 2
F9_7 F 0.2895(2) 0.56204(15) 0.17118(16) 0.0566(11) Uani 0.452(3) 1 d D U P B 2
O1_8 O 0.2183(19) 0.6800(5) 0.4105(13) 0.019(3) Uani 0.270(3) 1 d D U P B 2
C1_8 C 0.1771(7) 0.7168(4) 0.4484(6) 0.026(2) Uani 0.270(3) 1 d D U P B 2
C2_8 C 0.0660(5) 0.7117(3) 0.4425(4) 0.0347(16) Uani 0.270(3) 1 d D U P B 2
F1_8 F 0.0385(14) 0.6664(5) 0.4549(16) 0.035(3) Uani 0.270(3) 1 d D U P B 2
F2_8 F 0.0271(18) 0.7416(9) 0.4921(9) 0.047(3) Uani 0.270(3) 1 d D U P B 2
F3_8 F 0.0290(6) 0.7241(4) 0.3720(5) 0.050(2) Uani 0.270(3) 1 d D U P B 2
C3_8 C 0.2070(5) 0.7643(2) 0.4080(5) 0.0464(19) Uani 0.270(3) 1 d D U P B 2
F4_8 F 0.2990(9) 0.7750(6) 0.4305(11) 0.052(4) Uani 0.270(3) 1 d D U P B 2
F5_8 F 0.2041(9) 0.7595(6) 0.3332(6) 0.056(3) Uani 0.270(3) 1 d D U P B 2
F6_8 F 0.1534(5) 0.8019(2) 0.4274(6) 0.061(2) Uani 0.270(3) 1 d D U P B 2
C4_8 C 0.2153(5) 0.7170(3) 0.5342(4) 0.0375(16) Uani 0.270(3) 1 d D U P B 2
F7_8 F 0.3067(7) 0.7028(5) 0.5395(8) 0.047(2) Uani 0.270(3) 1 d D U P B 2
F8_8 F 0.2061(5) 0.7611(2) 0.5655(4) 0.0573(17) Uani 0.270(3) 1 d D U P B 2
F9_8 F 0.1690(7) 0.6845(5) 0.5739(6) 0.043(2) Uani 0.270(3) 1 d D U P B 2
O1_9 O 0.3792(6) 0.6236(6) 0.4303(11) 0.019(2) Uani 0.445(3) 1 d D U P B 2
C1_9 C 0.4669(7) 0.6267(3) 0.4030(4) 0.0214(15) Uani 0.445(3) 1 d D U P B 2
C2_9 C 0.5286(3) 0.65787(17) 0.4621(2) 0.0330(10) Uani 0.445(3) 1 d D U P B 2
F1_9 F 0.5131(7) 0.6438(4) 0.5338(4) 0.048(3) Uani 0.445(3) 1 d D U P B 2
F2_9 F 0.6232(3) 0.65348(19) 0.4531(3) 0.0456(11) Uani 0.445(3) 1 d D U P B 2
F3_9 F 0.5043(3) 0.70509(14) 0.4530(2) 0.0432(9) Uani 0.445(3) 1 d D U P B 2
C3_9 C 0.4638(4) 0.65206(18) 0.3236(3) 0.0301(10) Uani 0.445(3) 1 d D U P B 2
F4_9 F 0.4365(2) 0.62064(15) 0.26804(17) 0.0580(12) Uani 0.445(3) 1 d D U P B 2
F5_9 F 0.4026(7) 0.6888(2) 0.3199(5) 0.0399(13) Uani 0.445(3) 1 d D U P B 2
F6_9 F 0.5506(6) 0.6683(4) 0.3061(5) 0.0423(18) Uani 0.445(3) 1 d D U P B 2
C4_9 C 0.5127(4) 0.5754(2) 0.3965(4) 0.0443(15) Uani 0.445(3) 1 d D U P B 2
F7_9 F 0.4517(4) 0.54389(18) 0.3618(4) 0.0620(17) Uani 0.445(3) 1 d D U P B 2
F8_9 F 0.5915(7) 0.5773(5) 0.3552(7) 0.049(3) Uani 0.445(3) 1 d D U P B 2
F9_9 F 0.5397(2) 0.55752(14) 0.4668(3) 0.0657(14) Uani 0.445(3) 1 d D U P B 2

loop_
_atom_site_aniso_label
_atom_site_aniso_U_11
_atom_site_aniso_U_22
_atom_site_aniso_U_33
_atom_site_aniso_U_23
_atom_site_aniso_U_13
_atom_site_aniso_U_12
Ga1 0.02732(10) 0.01752(9) 0.01397(8) 0.00248(6) 0.00391(7) 0.00296(7)
C1 0.0124(7) 0.0183(7) 0.0179(7) 0.0011(6) 0.0027(5) -0.0023(5)
N1 0.0134(6) 0.0177(6) 0.0154(6) 0.0020(5) 0.0012(5) -0.0030(5)
Al02 0.0132(2) 0.0204(2) 0.0191(2) -0.00029(18) 0.00322(17) -0.00187(17)
C2 0.0162(7) 0.0186(7) 0.0210(8) 0.0040(6) 0.0012(6) -0.0003(6)
N2 0.0159(6) 0.0211(7) 0.0172(6) -0.0004(5) 0.0016(5) 0.0011(5)
Cl2 0.0180(12) 0.0178(11) 0.0337(13) 0.0008(9) 0.0085(11) 0.0004(8)
Cl1 0.0351(15) 0.0227(13) 0.0158(7) 0.0019(7) -0.0043(8) 0.0048(8)
N3 0.0194(6) 0.0165(6) 0.0171(6) 0.0014(5) 0.0020(5) -0.0020(5)
C3 0.0211(8) 0.0244(8) 0.0179(7) 0.0057(6) -0.0026(6) -0.0019(6)
C4 0.0231(8) 0.0227(8) 0.0180(7) 0.0006(6) -0.0024(6) -0.0044(6)
C5 0.0171(7) 0.0183(7) 0.0181(7) 0.0011(6) 0.0008(6) -0.0038(6)
C9 0.0817(17) 0.0196(9) 0.0207(9) -0.0029(7) -0.0097(9) 0.0025(9)
C8 0.0242(8) 0.0182(8) 0.0187(7) 0.0004(6) -0.0003(6) -0.0047(6)
C7 0.0275(8) 0.0180(8) 0.0223(8) -0.0001(6) 0.0003(6) -0.0009(6)
C6 0.0136(7) 0.0197(7) 0.0199(7) -0.0001(6) 0.0026(6) -0.0006(6)
C1A 0.0285(8) 0.0161(7) 0.0148(7) 0.0006(6) 0.0006(6) -0.0003(6)
C1B 0.0230(8) 0.0196(7) 0.0159(7) 0.0008(6) 0.0004(6) 0.0006(6)
C2B 0.0215(8) 0.0348(9) 0.0202(8) -0.0001(7) 0.0001(6) 0.0025(7)
C2A 0.0295(9) 0.0204(8) 0.0211(8) 0.0024(6) -0.0001(7) -0.0003(7)
C3A 0.0314(9) 0.0244(9) 0.0302(9) 0.0041(7) -0.0004(7) 0.0045(7)
C4A 0.0448(11) 0.0182(8) 0.0320(10) 0.0072(7) 0.0001(8) 0.0042(8)
C3B 0.0230(8) 0.0377(10) 0.0225(8) -0.0004(7) -0.0050(7) -0.0006(7)
Cl4 0.070(3) 0.0236(11) 0.0239(10) -0.0019(7) -0.0187(15) 0.0120(15)
Cl3 0.049(2) 0.0276(12) 0.064(3) -0.0120(13) 0.0386(16) -0.0146(12)
C5A 0.0412(10) 0.0188(8) 0.0241(8) 0.0030(7) 0.0032(7) -0.0062(7)
C4B 0.0327(9) 0.0253(8) 0.0162(8) -0.0013(6) -0.0018(7) -0.0030(7)
C6A 0.0317(9) 0.0200(8) 0.0149(7) 0.0000(6) 0.0019(6) -0.0045(7)
C5B 0.0274(8) 0.0190(8) 0.0182(8) 0.0006(6) 0.0039(6) 0.0004(6)
C7A 0.0245(8) 0.0225(8) 0.0340(9) 0.0056(7) 0.0017(7) 0.0010(7)
C6B 0.0228(8) 0.0151(7) 0.0187(7) 0.0022(6) 0.0008(6) 0.0003(6)
C8A 0.0333(11) 0.0466(13) 0.0480(13) 0.0118(10) -0.0041(9) -0.0122(9)
C7B 0.0212(9) 0.0764(16) 0.0241(9) -0.0091(10) -0.0018(7) 0.0107(9)
C9A 0.0672(16) 0.0397(12) 0.0466(13) 0.0012(10) 0.0273(12) -0.0106(11)
C8B 0.0244(10) 0.0776(17) 0.0370(11) -0.0144(11) -0.0055(8) 0.0167(10)
C10A 0.0309(9) 0.0208(8) 0.0209(8) 0.0005(6) 0.0056(7) -0.0052(7)
C9B 0.0259(11) 0.130(3) 0.0337(12) 0.0246(14) 0.0100(9) 0.0075(13)
C11A 0.0374(11) 0.0393(11) 0.0315(10) -0.0076(8) 0.0007(8) -0.0071(9)
C10B 0.0209(8) 0.0215(8) 0.0184(7) -0.0013(6) 0.0019(6) 0.0036(6)
C12A 0.0424(11) 0.0339(10) 0.0244(9) -0.0019(8) 0.0114(8) -0.0095(8)
C12B 0.0230(8) 0.0352(10) 0.0247(9) 0.0034(7) 0.0036(7) -0.0007(7)
C11B 0.0308(9) 0.0273(9) 0.0320(9) -0.0035(7) -0.0014(7) 0.0100(7)
O1_2 0.024(3) 0.0203(16) 0.024(2) -0.0011(11) 0.0046(17) 0.0020(15)
C1_2 0.0245(17) 0.0228(19) 0.0263(16) -0.0027(13) 0.0082(12) -0.0050(15)
C2_2 0.0552(18) 0.0235(13) 0.0392(15) 0.0063(11) 0.0137(13) 0.0101(12)
F1_2 0.0577(18) 0.0501(17) 0.0516(18) 0.0018(14) -0.0156(15) 0.0193(13)
F2_2 0.0714(18) 0.0246(10) 0.0588(15) 0.0062(9) 0.0192(13) 0.0162(12)
F3_2 0.077(3) 0.0393(14) 0.0413(15) 0.0183(13) 0.0255(15) 0.0195(18)
C3_2 0.0315(14) 0.0368(15) 0.0495(17) -0.0131(13) 0.0109(12) -0.0088(11)
F4_2 0.0321(12) 0.056(2) 0.056(3) -0.0132(15) -0.0077(12) -0.0022(12)
F5_2 0.057(2) 0.051(3) 0.093(4) -0.026(2) 0.041(2) -0.036(2)
F6_2 0.0523(12) 0.0433(13) 0.0601(15) -0.0268(11) 0.0118(11) -0.0115(10)
C4_2 0.0250(12) 0.0255(12) 0.0331(14) 0.0010(10) 0.0098(10) 0.0015(9)
F7_2 0.0426(17) 0.0379(11) 0.0297(15) 0.0036(10) 0.0133(12) 0.0029(13)
F8_2 0.041(2) 0.0323(14) 0.055(2) 0.0009(17) 0.027(2) 0.0105(13)
F9_2 0.028(3) 0.0323(18) 0.048(2) 0.0018(16) 0.0115(17) -0.0073(17)
O1_3 0.0173(5) 0.0205(6) 0.0242(6) 0.0030(5) 0.0057(4) -0.0001(4)
C1_3 0.0187(7) 0.0200(8) 0.0241(8) 0.0025(6) 0.0071(6) 0.0013(6)
C2_3 0.0326(9) 0.0305(9) 0.0269(9) 0.0024(7) 0.0011(7) 0.0029(7)
F1_3 0.0212(5) 0.0474(7) 0.0431(7) 0.0072(5) -0.0011(5) 0.0053(5)
F2_3 0.0536(7) 0.0450(7) 0.0264(6) 0.0113(5) 0.0020(5) 0.0091(6)
F3_3 0.0511(7) 0.0362(6) 0.0357(6) -0.0069(5) -0.0093(5) -0.0025(5)
C3_3 0.0289(9) 0.0245(9) 0.0387(10) 0.0078(8) 0.0173(8) 0.0031(7)
F4_3 0.0180(5) 0.0374(6) 0.0586(7) 0.0113(5) 0.0124(5) 0.0016(4)
F5_3 0.0504(7) 0.0376(6) 0.0395(6) 0.0028(5) 0.0271(6) 0.0121(5)
F6_3 0.0403(7) 0.0317(6) 0.0594(8) 0.0199(6) 0.0290(6) 0.0048(5)
C4_3 0.0240(8) 0.0207(8) 0.0339(9) 0.0008(7) 0.0080(7) -0.0011(6)
F7_3 0.0309(6) 0.0326(6) 0.0513(7) -0.0091(5) 0.0017(5) -0.0089(5)
F8_3 0.0417(6) 0.0206(5) 0.0464(7) 0.0073(5) 0.0157(5) 0.0062(4)
F9_3 0.0327(6) 0.0265(5) 0.0335(6) -0.0031(4) 0.0154(4) 0.0024(4)
O1_4 0.018(3) 0.032(4) 0.025(3) -0.001(2) -0.003(2) 0.003(2)
C1_4 0.024(3) 0.021(2) 0.019(3) -0.0093(18) -0.001(2) 0.0041(17)
C2_4 0.0192(16) 0.0328(18) 0.0215(17) 0.0008(14) 0.0001(12) 0.0000(14)
F1_4 0.0280(11) 0.0342(12) 0.0427(13) -0.0032(10) -0.0002(9) 0.0120(9)
F2_4 0.024(3) 0.0509(19) 0.033(2) -0.0051(16) -0.0087(19) 0.0014(16)
F3_4 0.0249(16) 0.0417(14) 0.0291(19) 0.0131(13) 0.0033(12) -0.0062(11)
C3_4 0.036(3) 0.035(2) 0.034(3) -0.0115(18) -0.011(2) 0.015(2)
F4_4 0.0419(19) 0.051(2) 0.048(2) -0.0214(16) -0.0106(14) 0.0272(17)
F5_4 0.0624(18) 0.0234(11) 0.0562(16) -0.0014(10) -0.0143(13) -0.0026(10)
F6_4 0.049(3) 0.052(4) 0.036(2) -0.027(2) -0.016(2) 0.0201(19)
C4_4 0.0243(18) 0.045(2) 0.028(2) 0.0089(18) 0.0040(15) -0.0025(17)
F7_4 0.0329(12) 0.090(2) 0.0353(13) 0.0082(13) 0.0143(10) 0.0057(12)
F8_4 0.046(2) 0.045(3) 0.0251(17) 0.0138(15) -0.0078(14) 0.0008(15)
F9_4 0.0417(15) 0.0400(18) 0.0409(15) 0.0146(13) 0.0004(12) -0.0060(12)
O1_5 0.0100(16) 0.015(4) 0.0259(19) 0.001(2) 0.0045(12) -0.0006(13)
C1_5 0.013(2) 0.026(2) 0.025(2) 0.0082(17) 0.0048(15) -0.0027(18)
C2_5 0.0154(14) 0.0352(18) 0.0310(18) -0.0060(15) 0.0017(13) -0.0010(12)
F1_5 0.0248(10) 0.0453(13) 0.0309(12) 0.0074(10) -0.0025(9) 0.0047(9)
F2_5 0.0151(12) 0.048(2) 0.0473(19) 0.0001(14) -0.0007(11) -0.0078(13)
F3_5 0.032(3) 0.048(2) 0.043(3) -0.026(2) 0.005(2) -0.0021(19)
C3_5 0.0198(17) 0.044(2) 0.054(3) 0.024(2) 0.0043(17) -0.0013(15)
F4_5 0.0259(18) 0.069(4) 0.065(3) 0.048(3) 0.0045(17) 0.006(3)
F5_5 0.0484(17) 0.0261(14) 0.104(3) 0.0123(19) 0.017(2) -0.0030(11)
F6_5 0.0247(19) 0.068(3) 0.069(4) 0.039(3) 0.015(2) -0.0064(17)
C4_5 0.0162(17) 0.044(2) 0.0239(19) -0.0076(17) 0.0052(15) 0.0007(16)
F7_5 0.0299(11) 0.094(2) 0.0223(11) -0.0128(12) 0.0029(8) 0.0072(12)
F8_5 0.0207(16) 0.040(4) 0.046(2) -0.0032(18) 0.0138(14) 0.0061(16)
F9_5 0.0307(13) 0.0285(17) 0.0509(18) -0.0077(12) 0.0102(13) -0.0027(12)
F1_6 0.0921(14) 0.146(2) 0.0849(14) 0.0486(14) 0.0452(11) 0.0481(14)
C1_6 0.0594(15) 0.0558(15) 0.0469(13) 0.0228(11) 0.0178(11) 0.0286(12)
C2_6 0.109(2) 0.0395(13) 0.0440(14) -0.0067(11) -0.0099(14) 0.0143(14)
C3_6 0.090(2) 0.0589(18) 0.087(2) 0.0130(16) -0.0118(18) -0.0240(17)
C4_6 0.0650(18) 0.074(2) 0.0666(18) 0.0204(15) 0.0143(15) 0.0060(15)
C5_6 0.0718(17) 0.0467(13) 0.0379(12) 0.0038(10) 0.0059(11) 0.0265(12)
C6_6 0.0509(14) 0.0408(12) 0.0570(14) 0.0133(11) -0.0134(11) 0.0086(10)
O1_7 0.019(3) 0.029(4) 0.016(3) -0.008(3) -0.001(2) 0.005(3)
C1_7 0.018(3) 0.033(3) 0.023(3) 0.008(3) -0.004(2) 0.005(2)
C2_7 0.109(6) 0.035(3) 0.046(4) 0.001(3) -0.045(4) 0.006(3)
F1_7 0.159(5) 0.053(3) 0.063(4) 0.032(3) -0.057(4) -0.056(4)
F2_7 0.126(6) 0.035(3) 0.043(3) 0.009(2) -0.046(3) -0.002(3)
F3_7 0.175(6) 0.062(3) 0.095(4) -0.041(3) -0.093(4) 0.078(3)
C3_7 0.022(2) 0.096(4) 0.037(3) -0.028(3) -0.0033(19) 0.004(3)
F4_7 0.052(2) 0.103(3) 0.0407(17) 0.0012(18) 0.0073(15) -0.046(2)
F5_7 0.021(2) 0.178(7) 0.052(4) -0.056(4) 0.002(2) 0.012(4)
F6_7 0.024(3) 0.124(8) 0.050(5) -0.034(4) -0.011(3) 0.007(4)
C4_7 0.023(3) 0.039(3) 0.027(3) -0.0084(19) -0.001(2) 0.000(2)
F7_7 0.055(3) 0.032(2) 0.049(2) -0.0104(15) -0.0164(18) 0.0155(17)
F8_7 0.033(3) 0.041(4) 0.029(3) -0.012(2) -0.0022(19) 0.001(3)
F9_7 0.0410(16) 0.101(3) 0.0299(15) -0.0183(16) 0.0160(12) -0.0260(17)
O1_8 0.015(4) 0.018(4) 0.024(6) 0.003(3) 0.003(4) -0.005(3)
C1_8 0.026(4) 0.016(4) 0.035(4) 0.009(3) 0.002(3) 0.015(3)
C2_8 0.029(3) 0.037(3) 0.039(4) 0.002(3) 0.008(3) 0.007(3)
F1_8 0.011(5) 0.041(5) 0.053(7) -0.012(4) 0.003(4) -0.003(4)
F2_8 0.037(5) 0.041(5) 0.065(7) 0.000(6) 0.019(6) 0.016(3)
F3_8 0.018(2) 0.076(6) 0.055(4) 0.017(3) -0.002(3) 0.010(3)
C3_8 0.041(4) 0.026(3) 0.074(5) 0.012(4) 0.020(4) 0.010(3)
F4_8 0.035(4) 0.035(5) 0.089(9) 0.020(5) 0.017(4) 0.000(3)
F5_8 0.063(6) 0.040(4) 0.066(5) 0.035(4) 0.010(4) 0.008(4)
F6_8 0.057(4) 0.021(3) 0.107(6) 0.015(3) 0.028(4) 0.011(3)
C4_8 0.035(3) 0.036(4) 0.041(4) -0.012(3) -0.001(3) 0.002(3)
F7_8 0.029(3) 0.062(7) 0.047(6) -0.013(4) -0.010(3) 0.004(3)
F8_8 0.074(4) 0.038(3) 0.060(4) -0.027(3) 0.008(3) -0.004(3)
F9_8 0.055(5) 0.042(3) 0.033(4) -0.001(3) 0.005(4) 0.011(4)
O1_9 0.016(2) 0.014(5) 0.027(3) -0.004(3) 0.0061(18) -0.0033(18)
C1_9 0.013(2) 0.021(3) 0.030(3) -0.006(2) 0.002(2) 0.002(2)
C2_9 0.0176(18) 0.046(3) 0.035(2) 0.0026(19) -0.0017(16) -0.0056(17)
F1_9 0.024(4) 0.085(6) 0.032(4) 0.009(3) -0.014(3) -0.006(3)
F2_9 0.0130(14) 0.067(3) 0.057(3) 0.004(2) 0.0002(15) -0.0095(19)
F3_9 0.0415(18) 0.0319(16) 0.057(2) -0.0164(18) 0.0090(19) -0.0127(12)
C3_9 0.022(2) 0.044(3) 0.025(2) -0.0002(19) 0.0061(18) -0.009(2)
F4_9 0.0531(19) 0.092(3) 0.0311(15) -0.0269(17) 0.0173(13) -0.0315(19)
F5_9 0.032(2) 0.051(4) 0.037(2) 0.018(2) 0.0020(16) 0.002(2)
F6_9 0.029(3) 0.060(4) 0.040(3) 0.000(3) 0.016(2) -0.011(2)
C4_9 0.027(3) 0.029(2) 0.080(4) -0.001(3) 0.028(3) -0.001(2)
F7_9 0.042(3) 0.028(2) 0.122(5) -0.028(3) 0.043(3) -0.012(2)
F8_9 0.029(2) 0.031(4) 0.091(5) -0.009(2) 0.035(3) 0.0046(18)
F9_9 0.0370(18) 0.051(2) 0.113(4) 0.044(2) 0.032(2) 0.0253(16)

loop_
_atom_type_symbol
_atom_type_description
_atom_type_scat_dispersion_real
_atom_type_scat_dispersion_imag
_atom_type_scat_source
C C 0.0033 0.0016 'International Tables Vol C Tables 4.2.6.8 and 6.1.1.4'
O O 0.0106 0.0060 'International Tables Vol C Tables 4.2.6.8 and 6.1.1.4'
F F 0.0171 0.0103 'International Tables Vol C Tables 4.2.6.8 and 6.1.1.4'
Al Al 0.0645 0.0514 'International Tables Vol C Tables 4.2.6.8 and 6.1.1.4'
Cl Cl 0.1484 0.1585 'International Tables Vol C Tables 4.2.6.8 and 6.1.1.4'
Ga Ga 0.2307 1.6083 'International Tables Vol C Tables 4.2.6.8 and 6.1.1.4'
N N 0.0061 0.0033 'International Tables Vol C Tables 4.2.6.8 and 6.1.1.4'
H H 0.0000 0.0000 'International Tables Vol C Tables 4.2.6.8 and 6.1.1.4'

loop_
_geom_angle_atom_site_label_1
_geom_angle_atom_site_label_2
_geom_angle_atom_site_label_3
_geom_angle
_geom_angle_site_symmetry_1
_geom_angle_site_symmetry_3
_geom_angle_publ_flag
N1 Ga1 Cl3 103.0(3) . . ?
N1 Ga1 Cl1 151.04(16) . . ?
N1 Ga1 N3 76.11(5) . . ?
Cl3 Ga1 N3 104.8(2) . . ?
Cl1 Ga1 N3 95.28(17) . . ?
N1 Ga1 N2 75.78(5) . . ?
Cl3 Ga1 N2 97.24(17) . . ?
Cl1 Ga1 N2 101.4(2) . . ?
N3 Ga1 N2 147.43(5) . . ?
N1 Ga1 Cl4 140.9(4) . . ?
Cl3 Ga1 Cl4 115.97(18) . . ?
N3 Ga1 Cl4 95.81(13) . . ?
N2 Ga1 Cl4 95.66(18) . . ?
N1 Ga1 Cl2 97.37(15) . . ?
Cl1 Ga1 Cl2 111.47(18) . . ?
N3 Ga1 Cl2 100.92(17) . . ?
N2 Ga1 Cl2 98.69(16) . . ?
N1 C1 C2 120.35(14) . . ?
N1 C1 C6 113.40(13) . . ?
C2 C1 C6 126.25(14) . . ?
C1 N1 C5 122.17(13) . . ?
C1 N1 Ga1 118.38(10) . . ?
C5 N1 Ga1 117.63(10) . . ?
O1_9 Al02 O1_8 105.1(11) . . ?
O1_9 Al02 O1_3 109.6(6) . . ?
O1_4 Al02 O1_3 114.0(7) . . ?
O1_8 Al02 O1_3 106.9(8) . . ?
O1_4 Al02 O1_2 103.2(7) . . ?
O1_3 Al02 O1_2 107.9(3) . . ?
O1_4 Al02 O1_5 108.1(7) . . ?
O1_3 Al02 O1_5 104.2(4) . . ?
O1_2 Al02 O1_5 119.9(6) . . ?
O1_9 Al02 O1_7 107.8(9) . . ?
O1_8 Al02 O1_7 115.2(11) . . ?
O1_3 Al02 O1_7 111.9(8) . . ?
C3 C2 C1 118.52(14) . . ?
C3 C2 H2 120.7 . . ?
C1 C2 H2 120.7 . . ?
C6 N2 C1B 120.81(14) . . ?
C6 N2 Ga1 114.70(11) . . ?
C1B N2 Ga1 124.30(10) . . ?
C8 N3 C1A 119.79(14) . . ?
C8 N3 Ga1 115.03(11) . . ?
C1A N3 Ga1 125.18(10) . . ?
C2 C3 C4 120.19(15) . . ?
C2 C3 H3 119.9 . . ?
C4 C3 H3 119.9 . . ?
C5 C4 C3 118.33(15) . . ?
C5 C4 H4 120.8 . . ?
C3 C4 H4 120.8 . . ?
N1 C5 C4 120.42(14) . . ?
N1 C5 C8 113.19(13) . . ?
C4 C5 C8 126.37(14) . . ?
C8 C9 H9A 109.5 . . ?
C8 C9 H9B 109.5 . . ?
H9A C9 H9B 109.5 . . ?
C8 C9 H9C 109.5 . . ?
H9A C9 H9C 109.5 . . ?
H9B C9 H9C 109.5 . . ?
N3 C8 C9 126.80(15) . . ?
N3 C8 C5 114.89(14) . . ?
C9 C8 C5 118.31(14) . . ?
C6 C7 H7A 109.5 . . ?
C6 C7 H7B 109.5 . . ?
H7A C7 H7B 109.5 . . ?
C6 C7 H7C 109.5 . . ?
H7A C7 H7C 109.5 . . ?
H7B C7 H7C 109.5 . . ?
N2 C6 C1 115.07(14) . . ?
N2 C6 C7 126.80(15) . . ?
C1 C6 C7 118.13(14) . . ?
C2A C1A C6A 122.72(15) . . ?
C2A C1A N3 118.22(14) . . ?
C6A C1A N3 119.03(15) . . ?
C6B C1B C2B 122.51(15) . . ?
C6B C1B N2 120.12(14) . . ?
C2B C1B N2 117.36(14) . . ?
C3B C2B C1B 117.41(16) . . ?
C3B C2B C7B 120.43(16) . . ?
C1B C2B C7B 121.94(15) . . ?
C3A C2A C1A 117.24(16) . . ?
C3A C2A C7A 119.06(16) . . ?
C1A C2A C7A 123.69(15) . . ?
C4A C3A C2A 121.44(17) . . ?
C4A C3A H3A 119.3 . . ?
C2A C3A H3A 119.3 . . ?
C5A C4A C3A 119.79(16) . . ?
C5A C4A H4A 120.1 . . ?
C3A C4A H4A 120.1 . . ?
C4B C3B C2B 121.56(16) . . ?
C4B C3B H3B 119.2 . . ?
C2B C3B H3B 119.2 . . ?
C4A C5A C6A 121.58(16) . . ?
C4A C5A H5A 119.2 . . ?
C6A C5A H5A 119.2 . . ?
C5B C4B C3B 119.64(15) . . ?
C5B C4B H4B 120.2 . . ?
C3B C4B H4B 120.2 . . ?
C5A C6A C1A 117.20(16) . . ?
C5A C6A C10A 119.87(15) . . ?
C1A C6A C10A 122.92(15) . . ?
C4B C5B C6B 121.71(15) . . ?
C4B C5B H5B 119.1 . . ?
C6B C5B H5B 119.1 . . ?
C2A C7A C8A 111.74(15) . . ?
C2A C7A C9A 110.82(16) . . ?
C8A C7A C9A 110.62(18) . . ?
C2A C7A H7AA 107.8 . . ?
C8A C7A H7AA 107.8 . . ?
C9A C7A H7AA 107.8 . . ?
C5B C6B C1B 117.17(15) . . ?
C5B C6B C10B 119.43(14) . . ?
C1B C6B C10B 123.40(14) . . ?
C7A C8A H8AA 109.5 . . ?
C7A C8A H8AB 109.5 . . ?
H8AA C8A H8AB 109.5 . . ?
C7A C8A H8AC 109.5 . . ?
H8AA C8A H8AC 109.5 . . ?
H8AB C8A H8AC 109.5 . . ?
C2B C7B C9B 109.62(19) . . ?
C2B C7B C8B 112.76(17) . . ?
C9B C7B C8B 110.93(19) . . ?
C2B C7B H7BA 107.8 . . ?
C9B C7B H7BA 107.8 . . ?
C8B C7B H7BA 107.8 . . ?
C7A C9A H9AA 109.5 . . ?
C7A C9A H9AB 109.5 . . ?
H9AA C9A H9AB 109.5 . . ?
C7A C9A H9AC 109.5 . . ?
H9AA C9A H9AC 109.5 . . ?
H9AB C9A H9AC 109.5 . . ?
C7B C8B H8BA 109.5 . . ?
C7B C8B H8BB 109.5 . . ?
H8BA C8B H8BB 109.5 . . ?
C7B C8B H8BC 109.5 . . ?
H8BA C8B H8BC 109.5 . . ?
H8BB C8B H8BC 109.5 . . ?
C6A C10A C12A 110.60(15) . . ?
C6A C10A C11A 112.09(15) . . ?
C12A C10A C11A 110.40(15) . . ?
C6A C10A H10A 107.9 . . ?
C12A C10A H10A 107.9 . . ?
C11A C10A H10A 107.9 . . ?
C7B C9B H9BA 109.5 . . ?
C7B C9B H9BB 109.5 . . ?
H9BA C9B H9BB 109.5 . . ?
C7B C9B H9BC 109.5 . . ?
H9BA C9B H9BC 109.5 . . ?
H9BB C9B H9BC 109.5 . . ?
C10A C11A H11A 109.5 . . ?
C10A C11A H11B 109.5 . . ?
H11A C11A H11B 109.5 . . ?
C10A C11A H11C 109.5 . . ?
H11A C11A H11C 109.5 . . ?
H11B C11A H11C 109.5 . . ?
C6B C10B C12B 111.11(13) . . ?
C6B C10B C11B 110.86(14) . . ?
C12B C10B C11B 110.19(14) . . ?
C6B C10B H10B 108.2 . . ?
C12B C10B H10B 108.2 . . ?
C11B C10B H10B 108.2 . . ?
C10A C12A H12A 109.5 . . ?
C10A C12A H12B 109.5 . . ?
H12A C12A H12B 109.5 . . ?
C10A C12A H12C 109.5 . . ?
H12A C12A H12C 109.5 . . ?
H12B C12A H12C 109.5 . . ?
C10B C12B H12D 109.5 . . ?
C10B C12B H12E 109.5 . . ?
H12D C12B H12E 109.5 . . ?
C10B C12B H12F 109.5 . . ?
H12D C12B H12F 109.5 . . ?
H12E C12B H12F 109.5 . . ?
C10B C11B H11D 109.5 . . ?
C10B C11B H11E 109.5 . . ?
H11D C11B H11E 109.5 . . ?
C10B C11B H11F 109.5 . . ?
H11D C11B H11F 109.5 . . ?
H11E C11B H11F 109.5 . . ?
C1_2 O1_2 Al02 147.7(7) . . ?
O1_2 C1_2 C3_2 111.3(5) . . ?
O1_2 C1_2 C2_2 108.6(4) . . ?
C3_2 C1_2 C2_2 109.4(3) . . ?
O1_2 C1_2 C4_2 110.4(5) . . ?
C3_2 C1_2 C4_2 108.8(3) . . ?
C2_2 C1_2 C4_2 108.2(3) . . ?
F3_2 C2_2 F1_2 107.3(3) . . ?
F3_2 C2_2 F2_2 107.4(3) . . ?
F1_2 C2_2 F2_2 107.1(3) . . ?
F3_2 C2_2 C1_2 111.1(3) . . ?
F1_2 C2_2 C1_2 111.1(3) . . ?
F2_2 C2_2 C1_2 112.5(3) . . ?
F4_2 C3_2 F5_2 106.9(4) . . ?
F4_2 C3_2 F6_2 107.4(4) . . ?
F5_2 C3_2 F6_2 107.6(4) . . ?
F4_2 C3_2 C1_2 111.1(3) . . ?
F5_2 C3_2 C1_2 110.5(3) . . ?
F6_2 C3_2 C1_2 113.0(3) . . ?
F9_2 C4_2 F7_2 107.3(4) . . ?
F9_2 C4_2 F8_2 107.3(5) . . ?
F7_2 C4_2 F8_2 107.4(4) . . ?
F9_2 C4_2 C1_2 110.5(5) . . ?
F7_2 C4_2 C1_2 111.3(3) . . ?
F8_2 C4_2 C1_2 112.8(4) . . ?
C1_3 O1_3 Al02 145.58(10) . . ?
O1_3 C1_3 C4_3 111.23(13) . . ?
O1_3 C1_3 C2_3 111.10(14) . . ?
C4_3 C1_3 C2_3 109.10(14) . . ?
O1_3 C1_3 C3_3 107.28(13) . . ?
C4_3 C1_3 C3_3 109.03(13) . . ?
C2_3 C1_3 C3_3 109.04(14) . . ?
F3_3 C2_3 F1_3 107.58(16) . . ?
F3_3 C2_3 F2_3 107.39(15) . . ?
F1_3 C2_3 F2_3 107.17(15) . . ?
F3_3 C2_3 C1_3 111.05(15) . . ?
F1_3 C2_3 C1_3 111.48(14) . . ?
F2_3 C2_3 C1_3 111.93(15) . . ?
F4_3 C3_3 F5_3 107.73(15) . . ?
F4_3 C3_3 F6_3 107.39(15) . . ?
F5_3 C3_3 F6_3 107.40(15) . . ?
F4_3 C3_3 C1_3 110.90(15) . . ?
F5_3 C3_3 C1_3 110.81(15) . . ?
F6_3 C3_3 C1_3 112.41(14) . . ?
F9_3 C4_3 F7_3 106.97(15) . . ?
F9_3 C4_3 F8_3 107.59(14) . . ?
F7_3 C4_3 F8_3 107.56(14) . . ?
F9_3 C4_3 C1_3 110.62(13) . . ?
F7_3 C4_3 C1_3 111.04(14) . . ?
F8_3 C4_3 C1_3 112.79(15) . . ?
C1_4 O1_4 Al02 149.7(12) . . ?
O1_4 C1_4 C2_4 110.9(9) . . ?
O1_4 C1_4 C4_4 111.1(10) . . ?
C2_4 C1_4 C4_4 109.4(5) . . ?
O1_4 C1_4 C3_4 106.8(8) . . ?
C2_4 C1_4 C3_4 109.2(5) . . ?
C4_4 C1_4 C3_4 109.3(5) . . ?
F1_4 C2_4 F3_4 107.1(3) . . ?
F1_4 C2_4 F2_4 105.8(5) . . ?
F3_4 C2_4 F2_4 108.3(5) . . ?
F1_4 C2_4 C1_4 110.7(3) . . ?
F3_4 C2_4 C1_4 112.1(4) . . ?
F2_4 C2_4 C1_4 112.4(6) . . ?
F4_4 C3_4 F6_4 109.1(7) . . ?
F4_4 C3_4 F5_4 107.0(4) . . ?
F6_4 C3_4 F5_4 105.7(6) . . ?
F4_4 C3_4 C1_4 112.0(5) . . ?
F6_4 C3_4 C1_4 112.9(7) . . ?
F5_4 C3_4 C1_4 109.8(4) . . ?
F9_4 C4_4 F8_4 108.0(6) . . ?
F9_4 C4_4 F7_4 108.1(4) . . ?
F8_4 C4_4 F7_4 105.7(4) . . ?
F9_4 C4_4 C1_4 111.5(5) . . ?
F8_4 C4_4 C1_4 113.4(5) . . ?
F7_4 C4_4 C1_4 109.9(4) . . ?
C1_5 O1_5 Al02 149.2(10) . . ?
O1_5 C1_5 C3_5 110.9(7) . . ?
O1_5 C1_5 C4_5 108.4(8) . . ?
C3_5 C1_5 C4_5 110.4(5) . . ?
O1_5 C1_5 C2_5 108.8(7) . . ?
C3_5 C1_5 C2_5 108.8(5) . . ?
C4_5 C1_5 C2_5 109.4(4) . . ?
F1_5 C2_5 F3_5 109.1(5) . . ?
F1_5 C2_5 F2_5 107.0(3) . . ?
F3_5 C2_5 F2_5 107.1(5) . . ?
F1_5 C2_5 C1_5 111.0(3) . . ?
F3_5 C2_5 C1_5 110.1(5) . . ?
F2_5 C2_5 C1_5 112.3(4) . . ?
F5_5 C3_5 F4_5 108.1(4) . . ?
F5_5 C3_5 F6_5 105.4(5) . . ?
F4_5 C3_5 F6_5 107.2(6) . . ?
F5_5 C3_5 C1_5 111.8(4) . . ?
F4_5 C3_5 C1_5 110.3(5) . . ?
F6_5 C3_5 C1_5 113.7(5) . . ?
F9_5 C4_5 F7_5 107.9(4) . . ?
F9_5 C4_5 F8_5 106.6(5) . . ?
F7_5 C4_5 F8_5 107.7(4) . . ?
F9_5 C4_5 C1_5 111.2(4) . . ?
F7_5 C4_5 C1_5 110.5(4) . . ?
F8_5 C4_5 C1_5 112.7(6) . . ?
F1_6 C1_6 C2_6 120.4(3) . . ?
F1_6 C1_6 C6_6 118.1(3) . . ?
C2_6 C1_6 C6_6 121.4(2) . . ?
C1_6 C2_6 C3_6 118.0(3) . . ?
C1_6 C2_6 H2_6 121.0 . . ?
C3_6 C2_6 H2_6 121.0 . . ?
C4_6 C3_6 C2_6 120.8(3) . . ?
C4_6 C3_6 H3_6 119.6 . . ?
C2_6 C3_6 H3_6 119.6 . . ?
C5_6 C4_6 C3_6 120.6(3) . . ?
C5_6 C4_6 H4_6 119.7 . . ?
C3_6 C4_6 H4_6 119.7 . . ?
C4_6 C5_6 C6_6 120.7(3) . . ?
C4_6 C5_6 H5_6 119.6 . . ?
C6_6 C5_6 H5_6 119.6 . . ?
C5_6 C6_6 C1_6 118.4(2) . . ?
C5_6 C6_6 H6_6 120.8 . . ?
C1_6 C6_6 H6_6 120.8 . . ?
C1_7 O1_7 Al02 146.5(14) . . ?
O1_7 C1_7 C4_7 108.7(9) . . ?
O1_7 C1_7 C2_7 109.7(12) . . ?
C4_7 C1_7 C2_7 109.7(6) . . ?
O1_7 C1_7 C3_7 110.7(11) . . ?
C4_7 C1_7 C3_7 108.3(6) . . ?
C2_7 C1_7 C3_7 109.7(7) . . ?
F3_7 C2_7 F2_7 107.2(7) . . ?
F3_7 C2_7 F1_7 107.8(6) . . ?
F2_7 C2_7 F1_7 109.5(8) . . ?
F3_7 C2_7 C1_7 111.7(7) . . ?
F2_7 C2_7 C1_7 110.2(7) . . ?
F1_7 C2_7 C1_7 110.4(6) . . ?
F4_7 C3_7 F5_7 110.7(6) . . ?
F4_7 C3_7 F6_7 107.1(7) . . ?
F5_7 C3_7 F6_7 106.8(8) . . ?
F4_7 C3_7 C1_7 111.2(5) . . ?
F5_7 C3_7 C1_7 108.5(6) . . ?
F6_7 C3_7 C1_7 112.4(8) . . ?
F7_7 C4_7 F9_7 107.5(5) . . ?
F7_7 C4_7 F8_7 107.7(8) . . ?
F9_7 C4_7 F8_7 105.5(6) . . ?
F7_7 C4_7 C1_7 111.4(6) . . ?
F9_7 C4_7 C1_7 110.5(5) . . ?
F8_7 C4_7 C1_7 113.9(9) . . ?
C1_8 O1_8 Al02 148.4(17) . . ?
O1_8 C1_8 C3_8 105.2(11) . . ?
O1_8 C1_8 C2_8 110.9(14) . . ?
C3_8 C1_8 C2_8 110.1(7) . . ?
O1_8 C1_8 C4_8 110.2(13) . . ?
C3_8 C1_8 C4_8 110.6(8) . . ?
C2_8 C1_8 C4_8 109.8(7) . . ?
F1_8 C2_8 F2_8 109.4(15) . . ?
F1_8 C2_8 F3_8 106.9(13) . . ?
F2_8 C2_8 F3_8 107.0(10) . . ?
F1_8 C2_8 C1_8 111.9(10) . . ?
F2_8 C2_8 C1_8 110.5(13) . . ?
F3_8 C2_8 C1_8 110.9(7) . . ?
F5_8 C3_8 F6_8 110.7(9) . . ?
F5_8 C3_8 F4_8 106.0(11) . . ?
F6_8 C3_8 F4_8 107.4(10) . . ?
F5_8 C3_8 C1_8 112.3(9) . . ?
F6_8 C3_8 C1_8 111.0(7) . . ?
F4_8 C3_8 C1_8 109.2(8) . . ?
F9_8 C4_8 F7_8 105.6(8) . . ?
F9_8 C4_8 F8_8 109.1(9) . . ?
F7_8 C4_8 F8_8 110.8(9) . . ?
F9_8 C4_8 C1_8 110.9(7) . . ?
F7_8 C4_8 C1_8 109.1(8) . . ?
F8_8 C4_8 C1_8 111.2(7) . . ?
C1_9 O1_9 Al02 147.5(14) . . ?
O1_9 C1_9 C4_9 111.1(9) . . ?
O1_9 C1_9 C3_9 112.1(10) . . ?
C4_9 C1_9 C3_9 109.0(6) . . ?
O1_9 C1_9 C2_9 105.9(9) . . ?
C4_9 C1_9 C2_9 109.6(6) . . ?
C3_9 C1_9 C2_9 109.2(6) . . ?
F1_9 C2_9 F3_9 109.3(6) . . ?
F1_9 C2_9 F2_9 107.9(6) . . ?
F3_9 C2_9 F2_9 108.2(4) . . ?
F1_9 C2_9 C1_9 110.3(6) . . ?
F3_9 C2_9 C1_9 109.0(4) . . ?
F2_9 C2_9 C1_9 112.0(5) . . ?
F5_9 C3_9 F4_9 107.7(5) . . ?
F5_9 C3_9 F6_9 109.1(7) . . ?
F4_9 C3_9 F6_9 105.2(5) . . ?
F5_9 C3_9 C1_9 111.4(6) . . ?
F4_9 C3_9 C1_9 110.7(5) . . ?
F6_9 C3_9 C1_9 112.5(6) . . ?
F7_9 C4_9 F9_9 108.1(5) . . ?
F7_9 C4_9 F8_9 107.5(8) . . ?
F9_9 C4_9 F8_9 108.2(7) . . ?
F7_9 C4_9 C1_9 111.5(6) . . ?
F9_9 C4_9 C1_9 110.5(6) . . ?
F8_9 C4_9 C1_9 110.9(7) . . ?

loop_
_geom_bond_atom_site_label_1
_geom_bond_atom_site_label_2
_geom_bond_distance
_geom_bond_site_symmetry_2
_geom_bond_publ_flag
Ga1 N1 2.0086(13) . ?
Ga1 Cl3 2.107(7) . ?
Ga1 Cl1 2.123(5) . ?
Ga1 N3 2.1425(13) . ?
Ga1 N2 2.1652(14) . ?
Ga1 Cl4 2.183(5) . ?
Ga1 Cl2 2.208(6) . ?
C1 N1 1.332(2) . ?
C1 C2 1.389(2) . ?
C1 C6 1.490(2) . ?
N1 C5 1.334(2) . ?
Al02 O1_9 1.707(9) . ?
Al02 O1_4 1.716(8) . ?
Al02 O1_8 1.718(11) . ?
Al02 O1_3 1.7290(12) . ?
Al02 O1_2 1.731(5) . ?
Al02 O1_5 1.743(7) . ?
Al02 O1_7 1.744(9) . ?
C2 C3 1.384(2) . ?
C2 H2 0.9500 . ?
N2 C6 1.282(2) . ?
N2 C1B 1.451(2) . ?
N3 C8 1.281(2) . ?
N3 C1A 1.455(2) . ?
C3 C4 1.391(2) . ?
C3 H3 0.9500 . ?
C4 C5 1.387(2) . ?
C4 H4 0.9500 . ?
C5 C8 1.491(2) . ?
C9 C8 1.481(2) . ?
C9 H9A 0.9800 . ?
C9 H9B 0.9800 . ?
C9 H9C 0.9800 . ?
C7 C6 1.492(2) . ?
C7 H7A 0.9800 . ?
C7 H7B 0.9800 . ?
C7 H7C 0.9800 . ?
C1A C2A 1.399(2) . ?
C1A C6A 1.404(2) . ?
C1B C6B 1.402(2) . ?
C1B C2B 1.405(2) . ?
C2B C3B 1.391(2) . ?
C2B C7B 1.523(2) . ?
C2A C3A 1.396(2) . ?
C2A C7A 1.520(2) . ?
C3A C4A 1.384(3) . ?
C3A H3A 0.9500 . ?
C4A C5A 1.381(3) . ?
C4A H4A 0.9500 . ?
C3B C4B 1.385(3) . ?
C3B H3B 0.9500 . ?
C5A C6A 1.392(2) . ?
C5A H5A 0.9500 . ?
C4B C5B 1.381(2) . ?
C4B H4B 0.9500 . ?
C6A C10A 1.511(2) . ?
C5B C6B 1.396(2) . ?
C5B H5B 0.9500 . ?
C7A C8A 1.524(3) . ?
C7A C9A 1.525(3) . ?
C7A H7AA 1.0000 . ?
C6B C10B 1.522(2) . ?
C8A H8AA 0.9800 . ?
C8A H8AB 0.9800 . ?
C8A H8AC 0.9800 . ?
C7B C9B 1.523(4) . ?
C7B C8B 1.534(3) . ?
C7B H7BA 1.0000 . ?
C9A H9AA 0.9800 . ?
C9A H9AB 0.9800 . ?
C9A H9AC 0.9800 . ?
C8B H8BA 0.9800 . ?
C8B H8BB 0.9800 . ?
C8B H8BC 0.9800 . ?
C10A C12A 1.530(2) . ?
C10A C11A 1.536(2) . ?
C10A H10A 1.0000 . ?
C9B H9BA 0.9800 . ?
C9B H9BB 0.9800 . ?
C9B H9BC 0.9800 . ?
C11A H11A 0.9800 . ?
C11A H11B 0.9800 . ?
C11A H11C 0.9800 . ?
C10B C12B 1.531(2) . ?
C10B C11B 1.533(2) . ?
C10B H10B 1.0000 . ?
C12A H12A 0.9800 . ?
C12A H12B 0.9800 . ?
C12A H12C 0.9800 . ?
C12B H12D 0.9800 . ?
C12B H12E 0.9800 . ?
C12B H12F 0.9800 . ?
C11B H11D 0.9800 . ?
C11B H11E 0.9800 . ?
C11B H11F 0.9800 . ?
O1_2 C1_2 1.356(5) . ?
C1_2 C3_2 1.549(5) . ?
C1_2 C2_2 1.560(5) . ?
C1_2 C4_2 1.561(5) . ?
C2_2 F3_2 1.310(5) . ?
C2_2 F1_2 1.327(5) . ?
C2_2 F2_2 1.340(3) . ?
C3_2 F4_2 1.313(5) . ?
C3_2 F5_2 1.331(6) . ?
C3_2 F6_2 1.337(3) . ?
C4_2 F9_2 1.322(7) . ?
C4_2 F7_2 1.327(4) . ?
C4_2 F8_2 1.338(5) . ?
O1_3 C1_3 1.3503(19) . ?
C1_3 C4_3 1.551(2) . ?
C1_3 C2_3 1.552(2) . ?
C1_3 C3_3 1.560(2) . ?
C2_3 F3_3 1.327(2) . ?
C2_3 F1_3 1.329(2) . ?
C2_3 F2_3 1.348(2) . ?
C3_3 F4_3 1.324(2) . ?
C3_3 F5_3 1.333(2) . ?
C3_3 F6_3 1.344(2) . ?
C4_3 F9_3 1.328(2) . ?
C4_3 F7_3 1.335(2) . ?
C4_3 F8_3 1.339(2) . ?
O1_4 C1_4 1.350(8) . ?
C1_4 C2_4 1.547(7) . ?
C1_4 C4_4 1.550(7) . ?
C1_4 C3_4 1.554(7) . ?
C2_4 F1_4 1.334(4) . ?
C2_4 F3_4 1.337(5) . ?
C2_4 F2_4 1.343(8) . ?
C3_4 F4_4 1.318(6) . ?
C3_4 F6_4 1.327(8) . ?
C3_4 F5_4 1.348(6) . ?
C4_4 F9_4 1.290(6) . ?
C4_4 F8_4 1.336(7) . ?
C4_4 F7_4 1.347(5) . ?
O1_5 C1_5 1.365(7) . ?
C1_5 C3_5 1.546(7) . ?
C1_5 C4_5 1.549(7) . ?
C1_5 C2_5 1.557(7) . ?
C2_5 F1_5 1.322(4) . ?
C2_5 F3_5 1.334(7) . ?
C2_5 F2_5 1.334(5) . ?
C3_5 F5_5 1.322(6) . ?
C3_5 F4_5 1.328(8) . ?
C3_5 F6_5 1.341(7) . ?
C4_5 F9_5 1.319(6) . ?
C4_5 F7_5 1.324(4) . ?
C4_5 F8_5 1.354(7) . ?
F1_6 C1_6 1.337(3) . ?
C1_6 C2_6 1.363(4) . ?
C1_6 C6_6 1.377(4) . ?
C2_6 C3_6 1.380(5) . ?
C2_6 H2_6 0.9500 . ?
C3_6 C4_6 1.351(4) . ?
C3_6 H3_6 0.9500 . ?
C4_6 C5_6 1.343(4) . ?
C4_6 H4_6 0.9500 . ?
C5_6 C6_6 1.370(4) . ?
C5_6 H5_6 0.9500 . ?
C6_6 H6_6 0.9500 . ?
O1_7 C1_7 1.359(10) . ?
C1_7 C4_7 1.535(9) . ?
C1_7 C2_7 1.546(9) . ?
C1_7 C3_7 1.567(9) . ?
C2_7 F3_7 1.332(9) . ?
C2_7 F2_7 1.339(9) . ?
C2_7 F1_7 1.348(9) . ?
C3_7 F4_7 1.307(8) . ?
C3_7 F5_7 1.324(8) . ?
C3_7 F6_7 1.337(9) . ?
C4_7 F7_7 1.304(7) . ?
C4_7 F9_7 1.323(6) . ?
C4_7 F8_7 1.345(9) . ?
O1_8 C1_8 1.352(12) . ?
C1_8 C3_8 1.546(10) . ?
C1_8 C2_8 1.548(10) . ?
C1_8 C4_8 1.552(10) . ?
C2_8 F1_8 1.317(12) . ?
C2_8 F2_8 1.332(11) . ?
C2_8 F3_8 1.343(9) . ?
C3_8 F5_8 1.308(10) . ?
C3_8 F6_8 1.325(8) . ?
C3_8 F4_8 1.345(11) . ?
C4_8 F9_8 1.319(10) . ?
C4_8 F7_8 1.327(10) . ?
C4_8 F8_8 1.332(8) . ?
O1_9 C1_9 1.342(10) . ?
C1_9 C4_9 1.545(8) . ?
C1_9 C3_9 1.546(8) . ?
C1_9 C2_9 1.549(8) . ?
C2_9 F1_9 1.338(9) . ?
C2_9 F3_9 1.338(6) . ?
C2_9 F2_9 1.342(6) . ?
C3_9 F5_9 1.314(7) . ?
C3_9 F4_9 1.330(5) . ?
C3_9 F6_9 1.342(9) . ?
C4_9 F7_9 1.324(8) . ?
C4_9 F9_9 1.349(8) . ?
C4_9 F8_9 1.354(9) . ?
